data_2200895
loop_
_publ_author_name
'Chou, Nancy Hieu-Hong'
'Parvez, Masood'
'Ali, Muhammad Shaiq'
'Ahmed, Shakeel'
'Ahmed, Waqar'

_publ_section_title
;
 Cirsimaritin
;
_journal_issue 3
_journal_name_full 'Acta Crystallographica Section E'
_journal_page_first o285
_journal_page_last o287
_journal_paper_doi 10.1107/S1600536802002660
_journal_volume 58
_journal_year 2002
_chemical_formula_iupac 'C17 H14 O6'
_chemical_formula_moiety 'C17 H14 O6'
_chemical_formula_sum 'C17 H14 O6'
_chemical_formula_weight 314.28
_chemical_name_common Cirsimaritin
_chemical_name_systematic ' (5,4'-Dihydroxy-6,7-dimethoxyflavone) '
_space_group_IT_number 61
_symmetry_cell_setting orthorhombic
_symmetry_space_group_name_Hall '-P 2ac 2ab'
_symmetry_space_group_name_H-M 'P b c a'
_atom_sites_solution_hydrogens geom
_atom_sites_solution_primary direct
_atom_sites_solution_secondary difmap
_cell_angle_alpha 90.00
_cell_angle_beta 90.00
_cell_angle_gamma 90.00
_cell_formula_units_Z 8
_cell_length_a 8.3669(2)
_cell_length_b 13.5769(4)
_cell_length_c 25.2554(9)
_cell_measurement_reflns_used 3674
_cell_measurement_temperature 293(2)
_cell_measurement_theta_max 30.0
_cell_measurement_theta_min 1.0
_cell_volume 2868.93(15)
_computing_cell_refinement 'HKL DENZO (Otwinowski & Minor, 1997)'
_computing_data_collection 'COLLECT (Hooft, 1998)'
_computing_data_reduction 'SCALEPACK (Otwinowski & Minor, 1997)'
_computing_molecular_graphics 'TEXSAN (Molecular Structure Corporation, 1994)'
_computing_publication_material 'SHELXL97 (Sheldrick, 1997)'
_computing_structure_refinement 'SHELXL97 (Sheldrick, 1997)'
_computing_structure_solution 'SAPI91 (Fan, 1991)'
_diffrn_ambient_temperature 293(2)
_diffrn_measured_fraction_theta_full .944
_diffrn_measured_fraction_theta_max .944
_diffrn_measurement_device_type 'Nonius KappaCCD'
_diffrn_measurement_method \w-2\f
_diffrn_radiation_monochromator graphite
_diffrn_radiation_source 'fine-focus sealed tube'
_diffrn_radiation_type MoK\a
_diffrn_radiation_wavelength .71073
_diffrn_reflns_av_R_equivalents .036
_diffrn_reflns_av_sigmaI/netI .059
_diffrn_reflns_limit_h_max 11
_diffrn_reflns_limit_h_min -11
_diffrn_reflns_limit_k_max 18
_diffrn_reflns_limit_k_min -18
_diffrn_reflns_limit_l_max 35
_diffrn_reflns_limit_l_min -35
_diffrn_reflns_number 6714
_diffrn_reflns_theta_full 30.0
_diffrn_reflns_theta_max 30.0
_diffrn_reflns_theta_min 3.2
_diffrn_standards_decay_% <0.1
_exptl_absorpt_coefficient_mu .11
_exptl_absorpt_correction_T_max .986
_exptl_absorpt_correction_T_min .973
_exptl_absorpt_correction_type multi-scan
_exptl_absorpt_process_details '(SORTAV: Blessing, 1995, 1997)'
_exptl_crystal_colour yellow
_exptl_crystal_density_diffrn 1.455
_exptl_crystal_density_meas ?
_exptl_crystal_density_method 'not measured'
_exptl_crystal_description prismatic
_exptl_crystal_F_000 1312
_exptl_crystal_size_max .25
_exptl_crystal_size_mid .25
_exptl_crystal_size_min .13
_refine_diff_density_max .22
_refine_diff_density_min -.19
_refine_ls_extinction_coef .004(4)
_refine_ls_extinction_expression Fc^*^=kFc[1+0.001xFc^2^\l^3^/sin(2\q)]^-1/4^
_refine_ls_extinction_method SHELXL97
_refine_ls_goodness_of_fit_ref .98
_refine_ls_hydrogen_treatment constr
_refine_ls_matrix_type full
_refine_ls_number_parameters 211
_refine_ls_number_reflns 3958
_refine_ls_number_restraints 0
_refine_ls_restrained_S_all .98
_refine_ls_R_factor_all .086
_refine_ls_R_factor_gt .048
_refine_ls_shift/su_max <0.001
_refine_ls_shift/su_mean .00
_refine_ls_structure_factor_coef Fsqd
_refine_ls_weighting_details 'calc w = 1/[\s^2^(Fo^2^)+(0.092P)^2^+0.124P] where P = (Fo^2^+2Fc^2^)/3'
_refine_ls_weighting_scheme calc
_refine_ls_wR_factor_gt .134
_refine_ls_wR_factor_ref .157
_reflns_number_gt 2594
_reflns_number_total 3958
_reflns_threshold_expression I>2\s(I)
_cod_data_source_file cv6089.cif
_cod_data_source_block I
_cod_depositor_comments
;
The following automatic conversions were performed:
'_symmetry_cell_setting' value 'Orthorhombic' changed to 'orthorhombic'
according to '/home/saulius/struct/CIF-dictionaries/cif_core.dic'
dictionary named 'cif_core.dic' version 2.4.1 from 2010-06-29.

Automatic conversion script
Id: cif_fix_enum 1527 2010-12-29 10:47:43Z saulius 

The following automatic conversions were performed:

'_symmetry_cell_setting' value 'Orthorhombic' changed to
'orthorhombic' according to
/home/saulius/struct/CIF-dictionaries/cif_core.dic dictionary named
'cif_core.dic' version 2.4.1 from 2010-06-29.

Automatic conversion script
Id: cif_fix_values 1715 2011-07-08 13:25:40Z adriana 

The following automatic conversions were performed:

'_exptl_crystal_density_meas' value 'not measured' was changed to '?'
- the value is perceived as not measured.

Automatic conversion script
Id: cif_fix_values 3008 2015-01-20 13:52:24Z robertas 
;
_cod_database_code 2200895
_cod_database_fobs_code 2200895

loop_
_symmetry_equiv_pos_as_xyz
'x, y, z'
'-x+1/2, -y, z+1/2'
'x+1/2, -y+1/2, -z'
'-x, y+1/2, -z+1/2'
'-x, -y, -z'
'x-1/2, y, -z-1/2'
'-x-1/2, y-1/2, z'
'x, -y-1/2, z-1/2'

loop_
_atom_site_label
_atom_site_fract_x
_atom_site_fract_y
_atom_site_fract_z
_atom_site_U_iso_or_equiv
_atom_site_adp_type
_atom_site_calc_flag
_atom_site_refinement_flags
_atom_site_occupancy
_atom_site_disorder_assembly
_atom_site_disorder_group
_atom_site_type_symbol
O1 .80664(14) .24686(7) .80247(4) .0381(3) Uani d . 1 . . O
O2 1.02299(16) .51658(8) .80368(5) .0536(4) Uani d . 1 . . O
O3 .99288(17) .52501(8) .70219(5) .0516(3) Uani d . 1 . . O
H3 1.0179 .5432 .7320 .077 Uiso calc R 1 . . H
O4 .88775(12) .43326(7) .61005(4) .0371(3) Uani d . 1 . . O
O5 .77847(13) .25240(7) .61361(4) .0387(3) Uani d . 1 . . O
C2 .84898(17) .29054(11) .84907(6) .0349(3) Uani d . 1 . . C
C3 .9234(2) .37910(11) .85047(6) .0400(4) Uani d . 1 . . C
H3A .9534 .4052 .8830 .048 Uiso calc R 1 . . H
C4 .95727(19) .43342(11) .80347(6) .0382(4) Uani d . 1 . . C
C5 .92861(18) .43392(10) .70475(6) .0356(4) Uani d . 1 . . C
C6 .88195(17) .38706(10) .65878(6) .0336(3) Uani d . 1 . . C
C7 .81601(16) .29160(10) .66133(6) .0320(3) Uani d . 1 . . C
C8 .79119(18) .24486(11) .70964(6) .0339(3) Uani d . 1 . . C
H8 .7458 .1824 .7113 .041 Uiso calc R 1 . . H
C9 .83633(18) .29435(10) .75520(6) .0331(3) Uani d . 1 . . C
C10 .90838(18) .38715(10) .75431(6) .0342(3) Uani d . 1 . . C
C11 1.04456(19) .45254(14) .58946(8) .0514(5) Uani d . 1 . . C
H11A 1.0356 .4849 .5558 .077 Uiso calc R 1 . . H
H11B 1.1010 .3915 .5852 .077 Uiso calc R 1 . . H
H11C 1.1019 .4941 .6137 .077 Uiso calc R 1 . . H
C12 .72652(19) .15138(11) .61253(6) .0402(4) Uani d . 1 . . C
H12A .7038 .1324 .5767 .060 Uiso calc R 1 . . H
H12B .6318 .1444 .6336 .060 Uiso calc R 1 . . H
H12C .8093 .1100 .6265 .060 Uiso calc R 1 . . H
O4' .66934(13) .07247(9) 1.02896(4) .0458(3) Uani d . 1 . . O
H4' .7316 .0822 1.0535 .069 Uiso calc R 1 . . H
C1' .80245(17) .23266(11) .89568(6) .0342(3) Uani d . 1 . . C
C2' .87905(19) .24867(12) .94417(6) .0406(4) Uani d . 1 . . C
H2' .9605 .2951 .9463 .049 Uiso calc R 1 . . H
C3' .83574(18) .19664(12) .98898(6) .0414(4) Uani d . 1 . . C
H3' .8881 .2081 1.0209 .050 Uiso calc R 1 . . H
C4' .71426(17) .12738(10) .98637(6) .0343(3) Uani d . 1 . . C
C5' .63504(17) .11167(12) .93868(6) .0379(4) Uani d . 1 . . C
H5' .5518 .0664 .9370 .045 Uiso calc R 1 . . H
C6' .67942(17) .16312(11) .89360(6) .0370(4) Uani d . 1 . . C
H6' .6270 .1513 .8618 .044 Uiso calc R 1 . . H

loop_
_atom_site_aniso_label
_atom_site_aniso_U_11
_atom_site_aniso_U_22
_atom_site_aniso_U_33
_atom_site_aniso_U_12
_atom_site_aniso_U_13
_atom_site_aniso_U_23
O1 .0562(6) .0354(6) .0227(5) -.0062(5) -.0028(4) .0002(4)
O2 .0764(9) .0399(7) .0446(7) -.0172(6) -.0116(6) -.0043(5)
O3 .0762(8) .0345(6) .0442(7) -.0169(6) -.0165(6) .0049(5)
O4 .0415(6) .0382(6) .0315(6) -.0045(4) -.0033(4) .0112(5)
O5 .0577(6) .0348(6) .0237(5) -.0076(5) -.0035(5) .0001(4)
C2 .0392(7) .0396(8) .0261(7) .0035(6) -.0032(6) -.0034(6)
C3 .0519(9) .0403(9) .0277(8) -.0021(7) -.0043(7) -.0060(6)
C4 .0450(8) .0350(8) .0347(8) .0005(6) -.0062(6) -.0045(6)
C5 .0436(8) .0281(7) .0350(8) -.0019(6) -.0064(6) .0040(6)
C6 .0392(7) .0318(7) .0298(8) -.0009(6) -.0046(6) .0061(6)
C7 .0367(7) .0324(7) .0269(7) .0001(6) -.0029(6) .0001(6)
C8 .0462(8) .0286(7) .0269(7) -.0048(6) -.0030(6) .0007(6)
C9 .0409(8) .0330(7) .0253(7) .0008(6) -.0020(6) .0021(6)
C10 .0427(8) .0297(7) .0301(8) .0005(6) -.0063(6) -.0001(6)
C11 .0457(9) .0589(11) .0495(11) -.0028(7) .0063(8) .0118(9)
C12 .0522(9) .0361(8) .0323(8) -.0060(6) -.0048(7) -.0022(6)
O4' .0489(6) .0585(7) .0301(6) -.0075(5) -.0027(5) .0058(5)
C1' .0391(7) .0384(8) .0250(7) .0049(6) -.0006(6) -.0023(6)
C2' .0454(8) .0497(9) .0267(8) -.0089(7) -.0035(6) -.0024(7)
C3' .0467(8) .0517(9) .0258(8) -.0036(7) -.0041(6) -.0036(7)
C4' .0370(7) .0392(8) .0267(7) .0047(6) .0020(6) -.0012(6)
C5' .0384(8) .0415(8) .0338(8) -.0014(6) -.0032(6) -.0018(7)
C6' .0406(8) .0417(8) .0288(8) .0012(6) -.0064(6) -.0036(6)

loop_
_atom_type_symbol
_atom_type_description
_atom_type_scat_dispersion_real
_atom_type_scat_dispersion_imag
_atom_type_scat_source
C C .0033 .0016 'International Tables Vol C Tables 4.2.6.8 and 6.1.1.4'
H H .0000 .0000 'International Tables Vol C Tables 4.2.6.8 and 6.1.1.4'
O O .0106 .0060 'International Tables Vol C Tables 4.2.6.8 and 6.1.1.4'

loop_
_geom_angle_atom_site_label_1
_geom_angle_atom_site_label_2
_geom_angle_atom_site_label_3
_geom_angle
_geom_angle_publ_flag
C2 O1 C9 119.77(11) y
C5 O3 H3 109.5 n
C6 O4 C11 115.94(12) y
C7 O5 C12 117.49(12) y
C3 C2 O1 121.85(13) n
C3 C2 C1' 125.18(14) n
O1 C2 C1' 112.96(13) n
C2 C3 C4 121.91(14) n
C2 C3 H3A 119.0 n
C4 C3 H3A 119.0 n
O2 C4 C3 123.25(14) n
O2 C4 C10 121.10(14) n
C3 C4 C10 115.64(13) n
O3 C5 C6 119.64(13) n
O3 C5 C10 120.09(13) n
C6 C5 C10 120.26(13) n
C5 C6 O4 122.00(12) n
C5 C6 C7 119.72(13) n
O4 C6 C7 118.14(12) n
O5 C7 C8 124.52(13) n
O5 C7 C6 114.28(12) n
C8 C7 C6 121.19(13) n
C9 C8 C7 117.83(13) n
C9 C8 H8 121.1 n
C7 C8 H8 121.1 n
O1 C9 C8 116.31(12) n
O1 C9 C10 120.88(12) n
C8 C9 C10 122.81(13) n
C9 C10 C5 118.10(13) n
C9 C10 C4 119.91(13) n
C5 C10 C4 121.99(13) n
O4 C11 H11A 109.5 n
O4 C11 H11B 109.5 n
H11A C11 H11B 109.5 n
O4 C11 H11C 109.5 n
H11A C11 H11C 109.5 n
H11B C11 H11C 109.5 n
O5 C12 H12A 109.5 n
O5 C12 H12B 109.5 n
H12A C12 H12B 109.5 n
O5 C12 H12C 109.5 n
H12A C12 H12C 109.5 n
H12B C12 H12C 109.5 n
C4' O4' H4' 109.5 n
C6' C1' C2' 118.38(14) n
C6' C1' C2 121.78(14) n
C2' C1' C2 119.82(14) n
C3' C2' C1' 121.13(14) n
C3' C2' H2' 119.4 n
C1' C2' H2' 119.4 n
C2' C3' C4' 119.98(14) n
C2' C3' H3' 120.0 n
C4' C3' H3' 120.0 n
O4' C4' C3' 122.42(14) n
O4' C4' C5' 117.93(13) n
C3' C4' C5' 119.65(14) n
C6' C5' C4' 120.40(14) n
C6' C5' H5' 119.8 n
C4' C5' H5' 119.8 n
C5' C6' C1' 120.44(14) n
C5' C6' H6' 119.8 n
C1' C6' H6' 119.8 n

loop_
_geom_bond_atom_site_label_1
_geom_bond_atom_site_label_2
_geom_bond_site_symmetry_2
_geom_bond_distance
_geom_bond_publ_flag
O1 C2 . 1.3645(16) y
O1 C9 . 1.3794(16) y
O2 C4 . 1.2559(19) y
O3 C5 . 1.3502(17) y
O3 H3 . .8200 n
O4 C6 . 1.3821(17) y
O4 C11 . 1.4353(19) y
O5 C7 . 1.3544(16) y
O5 C12 . 1.4390(17) y
C2 C3 . 1.355(2) n
C2 C1' . 1.468(2) n
C3 C4 . 1.426(2) n
C3 H3A . .9300 n
C4 C10 . 1.450(2) n
C5 C6 . 1.380(2) n
C5 C10 . 1.414(2) n
C6 C7 . 1.410(2) n
C7 C8 . 1.3908(19) n
C8 C9 . 1.3850(19) n
C8 H8 . .9300 n
C9 C10 . 1.397(2) n
C11 H11A . .9600 n
C11 H11B . .9600 n
C11 H11C . .9600 n
C12 H12A . .9600 n
C12 H12B . .9600 n
C12 H12C . .9600 n
O4' C4' . 1.3617(17) y
O4' H4' . .8200 n
C1' C6' . 1.398(2) n
C1' C2' . 1.399(2) n
C2' C3' . 1.383(2) n
C2' H2' . .9300 n
C3' C4' . 1.386(2) n
C3' H3' . .9300 n
C4' C5' . 1.391(2) n
C5' C6' . 1.386(2) n
C5' H5' . .9300 n
C6' H6' . .9300 n

loop_
_geom_hbond_atom_site_label_D
_geom_hbond_atom_site_label_H
_geom_hbond_atom_site_label_A
_geom_hbond_site_symmetry_A
_geom_hbond_distance_DH
_geom_hbond_distance_HA
_geom_hbond_distance_DA
_geom_hbond_angle_DHA
O4' H4' O4 8_566 .82 1.95 2.7459(15) 164
O3 H3 O2 . .82 1.85 2.5780(16) 148

loop_
_geom_torsion_atom_site_label_1
_geom_torsion_atom_site_label_2
_geom_torsion_atom_site_label_3
_geom_torsion_atom_site_label_4
_geom_torsion
_geom_torsion_publ_flag
C9 O1 C2 C3 -1.6(2) n
C9 O1 C2 C1' 177.30(11) n
O1 C2 C3 C4 2.1(2) n
C1' C2 C3 C4 -176.59(14) n
C2 C3 C4 O2 178.40(16) n
C2 C3 C4 C10 -.7(2) n
O3 C5 C6 O4 -4.9(2) n
C10 C5 C6 O4 174.69(13) n
O3 C5 C6 C7 179.48(14) n
C10 C5 C6 C7 -.9(2) n
C11 O4 C6 C5 69.29(19) n
C11 O4 C6 C7 -115.04(15) n
C12 O5 C7 C8 -7.4(2) n
C12 O5 C7 C6 173.57(13) n
C5 C6 C7 O5 -178.47(13) n
O4 C6 C7 O5 5.75(19) n
C5 C6 C7 C8 2.5(2) n
O4 C6 C7 C8 -173.27(13) n
O5 C7 C8 C9 179.81(13) n
C6 C7 C8 C9 -1.3(2) n
C2 O1 C9 C8 179.43(12) n
C2 O1 C9 C10 -.5(2) n
C7 C8 C9 O1 178.54(12) n
C7 C8 C9 C10 -1.6(2) n
O1 C9 C10 C5 -177.04(13) n
C8 C9 C10 C5 3.1(2) n
O1 C9 C10 C4 1.8(2) n
C8 C9 C10 C4 -178.03(14) n
O3 C5 C10 C9 177.83(14) n
C6 C5 C10 C9 -1.8(2) n
O3 C5 C10 C4 -1.0(2) n
C6 C5 C10 C4 179.37(13) n
O2 C4 C10 C9 179.64(15) n
C3 C4 C10 C9 -1.3(2) n
O2 C4 C10 C5 -1.5(2) n
C3 C4 C10 C5 177.57(13) n
C3 C2 C1' C6' 156.21(16) n
O1 C2 C1' C6' -22.6(2) n
C3 C2 C1' C2' -21.9(2) n
O1 C2 C1' C2' 159.30(13) n
C6' C1' C2' C3' .6(2) n
C2 C1' C2' C3' 178.76(14) n
C1' C2' C3' C4' -.2(2) n
C2' C3' C4' O4' 178.44(14) n
C2' C3' C4' C5' -.9(2) n
O4' C4' C5' C6' -177.83(13) n
C3' C4' C5' C6' 1.5(2) n
C4' C5' C6' C1' -1.1(2) n
C2' C1' C6' C5' .1(2) n
C2 C1' C6' C5' -178.08(13) n

loop_
_cod_related_entry_id
_cod_related_entry_database
_cod_related_entry_code
1 ChemSpider 163686
